data_4122921
loop_
_publ_author_name
'Han, Ying-Feng'
'Zhang, Long'
'Weng, Lin-Hong'
'Jin, Guo-Xin'

_publ_section_title
;
 H2-Initiated Reversible Switching between Two-Dimensional Metallacycles
 and Three-Dimensional Cylinders.
;
_journal_issue 41
_journal_name_full 'Journal of the American Chemical Society'
_journal_page_first 14608
_journal_paper_doi 10.1021/ja508543y
_journal_volume 136
_journal_year 2014
_chemical_formula_sum 'C89 H128 F12 Ir2 N12 O17 S10'
_chemical_formula_weight 2571.03
_chemical_name_systematic
; 
 ? 
;
_space_group_crystal_system triclinic
_space_group_IT_number 2
_space_group_name_Hall '-P 1'
_space_group_name_H-M_alt 'P -1'
_symmetry_space_group_name_Hall '-P 1'
_symmetry_space_group_name_H-M 'P -1'
_atom_sites_solution_hydrogens geom
_audit_creation_method SHELXL-2013
_cell_angle_alpha 80.2970(10)
_cell_angle_beta 78.4570(10)
_cell_angle_gamma 65.4890(10)
_cell_formula_units_Z 2
_cell_length_a 15.7876(13)
_cell_length_b 16.5051(14)
_cell_length_c 24.296(2)
_cell_measurement_reflns_used 8215
_cell_measurement_temperature 203(2)
_cell_measurement_theta_max 26.23
_cell_measurement_theta_min 2.29
_cell_volume 5617.9(8)
_computing_cell_refinement 'Bruker SAINT'
_computing_data_collection 'Bruker APEX2'
_computing_data_reduction 'Bruker SAINT'
_computing_molecular_graphics 'Bruker SHELXTL'
_computing_publication_material 'Bruker SHELXTL'
_computing_structure_refinement 'SHELXL-2013 (Sheldrick, 2013)'
_computing_structure_solution 'SHELXS-97 (Sheldrick, 2008)'
_diffrn_ambient_temperature 203(2)
_diffrn_measured_fraction_theta_full 0.986
_diffrn_measured_fraction_theta_max 0.986
_diffrn_measurement_device_type 'Bruker APEX-II CCD'
_diffrn_measurement_method '\f and \w scans'
_diffrn_radiation_type MoK\a
_diffrn_radiation_wavelength 0.71073
_diffrn_reflns_av_R_equivalents 0.0421
_diffrn_reflns_av_unetI/netI 0.0926
_diffrn_reflns_Laue_measured_fraction_full 0.986
_diffrn_reflns_Laue_measured_fraction_max 0.986
_diffrn_reflns_limit_h_max 17
_diffrn_reflns_limit_h_min -20
_diffrn_reflns_limit_k_max 20
_diffrn_reflns_limit_k_min -21
_diffrn_reflns_limit_l_max 30
_diffrn_reflns_limit_l_min -31
_diffrn_reflns_number 39633
_diffrn_reflns_point_group_measured_fraction_full 0.986
_diffrn_reflns_point_group_measured_fraction_max 0.986
_diffrn_reflns_theta_full 25.242
_diffrn_reflns_theta_max 26.999
_diffrn_reflns_theta_min 0.859
_exptl_absorpt_coefficient_mu 2.635
_exptl_absorpt_correction_T_max 0.746
_exptl_absorpt_correction_T_min 0.567
_exptl_absorpt_correction_type multi-scan
_exptl_absorpt_process_details sadabs
_exptl_crystal_colour red
_exptl_crystal_density_diffrn 1.520
_exptl_crystal_description block
_exptl_crystal_F_000 2608
_exptl_crystal_size_max 0.190
_exptl_crystal_size_mid 0.180
_exptl_crystal_size_min 0.050
_platon_squeeze_details
; 
 In asymmetric unit of this data, there were disordered
 solvents (two methanol) which could not be restrained
 properly. Therefore, SQUEEZE algorithm was used to omit
 them. 
;
_refine_diff_density_max 3.223
_refine_diff_density_min -2.054
_refine_diff_density_rms 0.239
_refine_ls_extinction_method none
_refine_ls_goodness_of_fit_ref 0.980
_refine_ls_hydrogen_treatment constr
_refine_ls_matrix_type full
_refine_ls_number_parameters 1249
_refine_ls_number_reflns 24188
_refine_ls_number_restraints 125
_refine_ls_restrained_S_all 0.986
_refine_ls_R_factor_all 0.1078
_refine_ls_R_factor_gt 0.0675
_refine_ls_shift/su_max 0.001
_refine_ls_shift/su_mean 0.000
_refine_ls_structure_factor_coef Fsqd
_refine_ls_weighting_details
; 
 w=1/[\s^2^(Fo^2^)+(0.1577P)^2^] 
 where P=(Fo^2^+2Fc^2^)/3 
;
_refine_ls_weighting_scheme calc
_refine_ls_wR_factor_gt 0.1919
_refine_ls_wR_factor_ref 0.2340
_reflns_Friedel_coverage 0.000
_reflns_number_gt 15425
_reflns_number_total 24188
_reflns_threshold_expression 'I > 2\s(I)'
_cod_data_source_file ja508543y_si_001.cif
_cod_data_source_block 10(OTf)4
_cod_original_cell_volume 5618.0(8)
_cod_database_code 4122921
_shelx_space_group_comment
; 
The symmetry employed for this shelxl refinement is uniquely defined 
by the following loop, which should always be used as a source of 
symmetry information in preference to the above space-group names. 
They are only intended as comments. 
;
_shelx_estimated_absorpt_t_min 0.634
_shelx_estimated_absorpt_t_max 0.880
_shelxl_version_number 2013-2

loop_
_space_group_symop_operation_xyz
'x, y, z'
'-x, -y, -z'

loop_
_atom_site_label
_atom_site_type_symbol
_atom_site_fract_x
_atom_site_fract_y
_atom_site_fract_z
_atom_site_U_iso_or_equiv
_atom_site_adp_type
_atom_site_occupancy
_atom_site_site_symmetry_order
_atom_site_calc_flag
_atom_site_refinement_flags_posn
_atom_site_refinement_flags_adp
Ir1 Ir 0.37415(2) -0.13329(2) 0.34883(2) 0.02727(11) Uani 1 1 d . .
Ir2 Ir 0.18128(2) 0.56025(2) 0.16508(2) 0.02631(11) Uani 1 1 d . .
S1 S 0.24990(17) -0.14653(16) 0.31040(10) 0.0330(5) Uani 1 1 d . .
S2 S 0.04992(17) 0.54793(16) 0.13381(11) 0.0338(5) Uani 1 1 d . .
S3 S 0.25858(17) 0.01117(16) 0.37606(10) 0.0319(5) Uani 1 1 d . .
S4 S 0.12866(17) 0.50276(17) 0.25833(10) 0.0360(5) Uani 1 1 d . .
S5 S 0.40121(17) -0.03664(15) 0.26647(10) 0.0303(5) Uani 1 1 d . .
S6 S 0.27541(16) 0.40102(14) 0.15670(10) 0.0285(5) Uani 1 1 d . .
S7 S 0.82464(18) 0.83806(17) 0.32340(10) 0.0362(5) Uani 1 1 d . .
S8 S 0.7198(4) 0.1647(2) 0.93130(16) 0.0753(12) Uani 1 1 d . .
S9 S 0.9463(5) 0.2941(5) 0.4734(3) 0.124(2) Uani 1 1 d . .
S10 S 0.6689(5) 0.4773(5) 0.1511(3) 0.133(2) Uani 1 1 d . .
N1 N 0.0839(6) -0.0355(6) 0.3661(3) 0.038(2) Uani 1 1 d . .
N2 N 0.1104(5) 0.0157(5) 0.2779(3) 0.0314(17) Uani 1 1 d . .
N3 N 0.0101(6) 0.4051(6) 0.1873(3) 0.039(2) Uani 1 1 d . .
N4 N -0.0714(6) 0.5247(7) 0.2278(4) 0.048(2) Uani 1 1 d . .
N5 N 0.2456(7) 0.0732(6) 0.4756(3) 0.039(2) Uani 1 1 d . .
N6 N 0.3555(6) 0.0898(5) 0.4146(3) 0.0361(19) Uani 1 1 d . .
N7 N 0.2667(6) 0.4741(6) 0.3233(3) 0.0388(19) Uani 1 1 d . .
N8 N 0.1336(7) 0.5591(6) 0.3552(3) 0.050(2) Uani 1 1 d D .
N9 N 0.4866(7) -0.1416(6) 0.1757(4) 0.042(2) Uani 1 1 d . .
N10 N 0.5592(6) -0.0620(5) 0.1884(3) 0.0370(19) Uani 1 1 d . .
N11 N 0.4471(6) 0.3340(6) 0.0924(4) 0.042(2) Uani 1 1 d . .
N12 N 0.3342(7) 0.3882(6) 0.0439(4) 0.046(2) Uani 1 1 d . .
O1 O 0.8865(6) 0.7793(6) 0.2802(3) 0.060(2) Uani 1 1 d . .
O2 O 0.8205(6) 0.7984(6) 0.3799(3) 0.059(2) Uani 1 1 d . .
O3 O 0.7341(6) 0.8981(6) 0.3093(4) 0.061(2) Uani 1 1 d . .
O4 O 0.7610(7) 0.1536(6) 0.8733(4) 0.065(2) Uani 1 1 d . .
O5 O 0.6253(11) 0.2289(7) 0.9352(5) 0.114(5) Uani 1 1 d . .
O6 O 0.7752(16) 0.1712(11) 0.9676(6) 0.176(8) Uani 1 1 d . U
O7 O 0.9457(11) 0.2127(11) 0.4707(6) 0.123(5) Uani 1 1 d . .
O8 O 0.979(2) 0.297(2) 0.5236(10) 0.270(14) Uani 1 1 d . U
O9 O 0.8559(15) 0.3653(13) 0.4775(8) 0.199(10) Uani 1 1 d . U
O10 O 0.6923(12) 0.4892(10) 0.0927(6) 0.140(6) Uani 1 1 d . U
O11 O 0.7420(11) 0.4082(10) 0.1828(7) 0.145(6) Uani 1 1 d . U
O12 O 0.5801(12) 0.4700(14) 0.1704(8) 0.168(7) Uani 1 1 d . U
F1 F 0.8383(6) 0.9710(6) 0.3628(3) 0.076(2) Uani 1 1 d . .
F2 F 0.9689(6) 0.8606(7) 0.3424(5) 0.103(3) Uani 1 1 d . .
F3 F 0.8998(10) 0.9505(8) 0.2760(5) 0.136(5) Uani 1 1 d . .
F4 F 0.6598(10) 0.0422(8) 0.9277(5) 0.132(5) Uani 1 1 d . .
F5 F 0.7921(9) -0.0104(7) 0.9514(6) 0.133(5) Uani 1 1 d . .
F6 F 0.6659(11) 0.0609(9) 1.0101(5) 0.146(5) Uani 1 1 d D U
F7 F 1.0221(15) 0.3846(11) 0.4042(10) 0.230(9) Uani 1 1 d D U
F8 F 1.1004(12) 0.2502(11) 0.4177(9) 0.244(11) Uani 1 1 d . U
F9 F 0.9796(18) 0.3079(17) 0.3710(7) 0.253(11) Uani 1 1 d . U
F10 F 0.618(2) 0.632(2) 0.1402(13) 0.306(14) Uiso 1 1 d D .
F11 F 0.654(3) 0.552(3) 0.2272(17) 0.370(17) Uiso 1 1 d D .
F12 F 0.7578(15) 0.5705(13) 0.1557(11) 0.262(11) Uani 1 1 d D U
C1 C 0.1464(6) -0.0529(7) 0.3194(4) 0.032(2) Uani 1 1 d . .
C2 C 0.0106(7) 0.0422(8) 0.3555(4) 0.046(3) Uani 1 1 d . .
H2 H -0.0427 0.0694 0.3818 0.055 Uiso 1 1 calc R U
C3 C 0.0264(8) 0.0754(7) 0.3003(4) 0.042(2) Uani 1 1 d . .
H3 H -0.0131 0.1286 0.2819 0.050 Uiso 1 1 calc R U
C4 C 0.1592(6) 0.0180(6) 0.2190(4) 0.032(2) Uani 1 1 d . .
H4A H 0.1670 -0.0347 0.2017 0.038 Uiso 1 1 calc R U
H4B H 0.2217 0.0170 0.2188 0.038 Uiso 1 1 calc R U
C5 C 0.1019(7) 0.1014(7) 0.1859(4) 0.032(2) Uani 1 1 d . .
C6 C 0.1156(6) 0.1822(6) 0.1834(4) 0.031(2) Uani 1 1 d . .
C7 C 0.0653(7) 0.2583(6) 0.1489(4) 0.036(2) Uani 1 1 d . .
C8 C 0.0005(7) 0.2557(8) 0.1186(4) 0.039(2) Uani 1 1 d . .
C9 C -0.0104(7) 0.1753(7) 0.1220(4) 0.036(2) Uani 1 1 d . .
H9 H -0.0533 0.1728 0.1011 0.043 Uiso 1 1 calc R U
C10 C 0.0396(7) 0.0982(7) 0.1549(4) 0.038(2) Uani 1 1 d . .
C11 C 0.0836(7) 0.3403(6) 0.1455(5) 0.039(2) Uani 1 1 d . .
H11A H 0.0808 0.3700 0.1070 0.047 Uiso 1 1 calc R U
H11B H 0.1469 0.3241 0.1544 0.047 Uiso 1 1 calc R U
C12 C -0.0038(6) 0.4900(6) 0.1849(4) 0.034(2) Uani 1 1 d . .
C13 C -0.0966(9) 0.4577(9) 0.2561(6) 0.058(3) Uani 1 1 d . .
H13 H -0.1421 0.4635 0.2884 0.070 Uiso 1 1 calc R U
C14 C -0.0488(8) 0.3857(9) 0.2320(5) 0.051(3) Uani 1 1 d . .
H14 H -0.0534 0.3301 0.2430 0.062 Uiso 1 1 calc R U
C15 C 0.0929(9) -0.0906(10) 0.4194(4) 0.059(4) Uani 1 1 d . .
H15A H 0.1095 -0.1522 0.4131 0.088 Uiso 1 1 calc R U
H15B H 0.0335 -0.0694 0.4444 0.088 Uiso 1 1 calc R U
H15C H 0.1416 -0.0871 0.4365 0.088 Uiso 1 1 calc R U
C16 C 0.1818(8) 0.1852(8) 0.2196(5) 0.049(3) Uani 1 1 d . .
H16A H 0.2432 0.1376 0.2114 0.074 Uiso 1 1 calc R U
H16B H 0.1572 0.1774 0.2591 0.074 Uiso 1 1 calc R U
H16C H 0.1874 0.2425 0.2114 0.074 Uiso 1 1 calc R U
C17 C -0.0567(9) 0.3372(7) 0.0818(4) 0.053(3) Uani 1 1 d . .
H17A H -0.0661 0.3914 0.0971 0.080 Uiso 1 1 calc R U
H17B H -0.1173 0.3357 0.0812 0.080 Uiso 1 1 calc R U
H17C H -0.0231 0.3362 0.0437 0.080 Uiso 1 1 calc R U
C18 C 0.0223(10) 0.0160(8) 0.1535(5) 0.056(3) Uani 1 1 d . .
H18A H 0.0816 -0.0357 0.1516 0.084 Uiso 1 1 calc R U
H18B H -0.0069 0.0225 0.1205 0.084 Uiso 1 1 calc R U
H18C H -0.0192 0.0080 0.1873 0.084 Uiso 1 1 calc R U
C19 C -0.1101(9) 0.6155(8) 0.2372(7) 0.074(4) Uani 1 1 d . .
H19A H -0.0625 0.6308 0.2472 0.110 Uiso 1 1 calc R U
H19B H -0.1624 0.6265 0.2677 0.110 Uiso 1 1 calc R U
H19C H -0.1321 0.6518 0.2031 0.110 Uiso 1 1 calc R U
C20 C 0.2915(6) 0.0557(6) 0.4229(4) 0.032(2) Uani 1 1 d . .
C21 C 0.2787(9) 0.1201(7) 0.5009(4) 0.048(3) Uani 1 1 d . .
H21 H 0.2561 0.1418 0.5366 0.058 Uiso 1 1 calc R U
C22 C 0.3511(9) 0.1285(8) 0.4631(4) 0.046(3) Uani 1 1 d . .
H22 H 0.3909 0.1551 0.4683 0.055 Uiso 1 1 calc R U
C23 C 0.4196(8) 0.0907(8) 0.3618(4) 0.044(3) Uani 1 1 d . .
H23A H 0.3905 0.0885 0.3303 0.053 Uiso 1 1 calc R U
H23B H 0.4778 0.0368 0.3633 0.053 Uiso 1 1 calc R U
C24 C 0.4444(7) 0.1730(6) 0.3501(4) 0.031(2) Uani 1 1 d . .
C25 C 0.3810(7) 0.2546(7) 0.3286(4) 0.037(2) Uani 1 1 d . .
C26 C 0.4043(11) 0.3305(9) 0.3151(5) 0.065(4) Uani 1 1 d . .
C27 C 0.5015(7) 0.3168(7) 0.3189(5) 0.041(2) Uani 1 1 d . .
C28 C 0.5557(7) 0.2375(7) 0.3443(4) 0.036(2) Uani 1 1 d . .
H28 H 0.6146 0.2313 0.3515 0.044 Uiso 1 1 calc R U
C29 C 0.5309(7) 0.1655(6) 0.3605(4) 0.0292(19) Uani 1 1 d . .
C30 C 0.3419(8) 0.4144(7) 0.2871(5) 0.046(3) Uani 1 1 d . .
H30A H 0.3803 0.4464 0.2660 0.056 Uiso 1 1 calc R U
H30B H 0.3144 0.3991 0.2596 0.056 Uiso 1 1 calc R U
C31 C 0.1839(7) 0.5109(6) 0.3094(4) 0.033(2) Uani 1 1 d . U
C32 C 0.1946(11) 0.5464(9) 0.3937(5) 0.069(4) Uani 1 1 d D U
H32 H 0.1796 0.5691 0.4290 0.083 Uiso 1 1 calc R U
C33 C 0.2823(9) 0.4923(8) 0.3674(5) 0.052(3) Uani 1 1 d . .
H33 H 0.3407 0.4735 0.3799 0.063 Uiso 1 1 calc R U
C34 C 0.1613(9) 0.0550(9) 0.5020(5) 0.054(3) Uani 1 1 d . .
H34A H 0.1281 0.0540 0.4727 0.081 Uiso 1 1 calc R U
H34B H 0.1202 0.1016 0.5261 0.081 Uiso 1 1 calc R U
H34C H 0.1805 -0.0024 0.5244 0.081 Uiso 1 1 calc R U
C35 C 0.2863(8) 0.2655(8) 0.3206(5) 0.047(3) Uani 1 1 d . .
H35A H 0.2402 0.2964 0.3511 0.070 Uiso 1 1 calc R U
H35B H 0.2853 0.2071 0.3206 0.070 Uiso 1 1 calc R U
H35C H 0.2712 0.3002 0.2848 0.070 Uiso 1 1 calc R U
C36 C 0.5345(11) 0.3918(9) 0.3029(6) 0.073(4) Uani 1 1 d . .
H36A H 0.5983 0.3716 0.3109 0.109 Uiso 1 1 calc R U
H36B H 0.4935 0.4418 0.3244 0.109 Uiso 1 1 calc R U
H36C H 0.5331 0.4106 0.2629 0.109 Uiso 1 1 calc R U
C37 C 0.5997(8) 0.0785(8) 0.3860(6) 0.056(3) Uani 1 1 d . .
H37A H 0.6381 0.0408 0.3563 0.083 Uiso 1 1 calc R U
H37B H 0.5651 0.0479 0.4123 0.083 Uiso 1 1 calc R U
H37C H 0.6397 0.0912 0.4059 0.083 Uiso 1 1 calc R U
C38 C 0.0308(9) 0.6145(9) 0.3665(5) 0.066(4) Uani 1 1 d . .
H38A H 0.0146 0.6664 0.3390 0.098 Uiso 1 1 calc R U
H38B H 0.0150 0.6338 0.4041 0.098 Uiso 1 1 calc R U
H38C H -0.0041 0.5792 0.3637 0.098 Uiso 1 1 calc R U
C39 C 0.4840(7) -0.0836(6) 0.2107(4) 0.032(2) Uani 1 1 d . .
C40 C 0.5582(9) -0.1521(9) 0.1323(5) 0.057(3) Uani 1 1 d . .
H40 H 0.5745 -0.1892 0.1032 0.069 Uiso 1 1 calc R U
C41 C 0.6010(8) -0.1005(8) 0.1383(4) 0.048(3) Uani 1 1 d . .
H41 H 0.6508 -0.0919 0.1132 0.057 Uiso 1 1 calc R U
C42 C 0.5967(7) -0.0129(6) 0.2157(4) 0.034(2) Uani 1 1 d . .
H42A H 0.6532 -0.0563 0.2311 0.040 Uiso 1 1 calc R U
H42B H 0.5500 0.0142 0.2477 0.040 Uiso 1 1 calc R U
C43 C 0.6215(6) 0.0592(6) 0.1790(3) 0.0265(18) Uani 1 1 d . .
C44 C 0.5515(6) 0.1437(6) 0.1700(4) 0.0276(19) Uani 1 1 d . .
C45 C 0.5783(6) 0.2144(6) 0.1422(4) 0.0287(19) Uani 1 1 d . .
C46 C 0.6686(8) 0.1987(7) 0.1187(5) 0.044(3) Uani 1 1 d . .
C47 C 0.7332(7) 0.1120(7) 0.1252(4) 0.039(2) Uani 1 1 d . .
H47 H 0.7962 0.0998 0.1094 0.047 Uiso 1 1 calc R U
C48 C 0.7118(7) 0.0431(7) 0.1530(4) 0.036(2) Uani 1 1 d . .
C49 C 0.5007(7) 0.3128(6) 0.1413(4) 0.032(2) Uani 1 1 d . .
H49A H 0.4569 0.3196 0.1767 0.039 Uiso 1 1 calc R U
H49B H 0.5306 0.3551 0.1384 0.039 Uiso 1 1 calc R U
C50 C 0.3536(7) 0.3764(6) 0.0959(4) 0.029(2) Uani 1 1 d . .
C51 C 0.4172(9) 0.3520(8) 0.0064(5) 0.048(3) Uani 1 1 d . .
H51 H 0.4228 0.3523 -0.0329 0.058 Uiso 1 1 calc R U
C52 C 0.4876(8) 0.3163(8) 0.0383(5) 0.044(3) Uani 1 1 d . .
H52 H 0.5519 0.2853 0.0257 0.053 Uiso 1 1 calc R U
C53 C 0.4136(9) -0.1821(8) 0.1863(5) 0.058(3) Uani 1 1 d . .
H53A H 0.4181 -0.2184 0.2223 0.086 Uiso 1 1 calc R U
H53B H 0.4249 -0.2191 0.1564 0.086 Uiso 1 1 calc R U
H53C H 0.3513 -0.1346 0.1871 0.086 Uiso 1 1 calc R U
C54 C 0.4479(7) 0.1657(7) 0.1923(4) 0.038(2) Uani 1 1 d . .
H54A H 0.4289 0.1233 0.1805 0.058 Uiso 1 1 calc R U
H54B H 0.4105 0.2257 0.1773 0.058 Uiso 1 1 calc R U
H54C H 0.4384 0.1622 0.2331 0.058 Uiso 1 1 calc R U
C55 C 0.7059(9) 0.2685(8) 0.0848(7) 0.070(4) Uani 1 1 d . .
H55A H 0.7033 0.2705 0.0450 0.106 Uiso 1 1 calc R U
H55B H 0.7704 0.2517 0.0903 0.106 Uiso 1 1 calc R U
H55C H 0.6672 0.3270 0.0978 0.106 Uiso 1 1 calc R U
C56 C 0.7910(8) -0.0483(8) 0.1571(7) 0.064(4) Uani 1 1 d . .
H56A H 0.7764 -0.0831 0.1911 0.096 Uiso 1 1 calc R U
H56B H 0.8490 -0.0419 0.1582 0.096 Uiso 1 1 calc R U
H56C H 0.7985 -0.0787 0.1244 0.096 Uiso 1 1 calc R U
C57 C 0.2401(8) 0.4285(8) 0.0277(5) 0.051(3) Uani 1 1 d . .
H57A H 0.2335 0.3897 0.0045 0.077 Uiso 1 1 calc R U
H57B H 0.2307 0.4862 0.0065 0.077 Uiso 1 1 calc R U
H57C H 0.1936 0.4364 0.0613 0.077 Uiso 1 1 calc R U
C58 C 0.4493(9) -0.2802(7) 0.3566(5) 0.048(3) Uani 1 1 d . .
C59 C 0.5173(7) -0.2372(6) 0.3462(4) 0.039(2) Uani 1 1 d . .
C60 C 0.4978(6) -0.1833(6) 0.3923(4) 0.034(2) Uani 1 1 d . U
C61 C 0.4228(8) -0.1963(7) 0.4304(4) 0.041(2) Uani 1 1 d D .
C62 C 0.3869(9) -0.2502(8) 0.4082(5) 0.051(3) Uani 1 1 d . .
C63 C 0.4428(13) -0.3439(8) 0.3235(8) 0.097(6) Uani 1 1 d . U
H63D H 0.4839 -0.4042 0.3357 0.145 Uiso 1 1 calc R U
H63E H 0.4619 -0.3301 0.2838 0.145 Uiso 1 1 calc R U
H63F H 0.3785 -0.3393 0.3293 0.145 Uiso 1 1 calc R U
C64 C 0.5965(8) -0.2539(8) 0.3009(5) 0.056(3) Uani 1 1 d . .
H64A H 0.6531 -0.2980 0.3149 0.084 Uiso 1 1 calc R U
H64B H 0.6051 -0.1987 0.2874 0.084 Uiso 1 1 calc R U
H64C H 0.5842 -0.2763 0.2701 0.084 Uiso 1 1 calc R U
C65 C 0.5630(9) -0.1452(8) 0.4041(6) 0.055(3) Uani 1 1 d . .
H65A H 0.5948 -0.1808 0.4357 0.083 Uiso 1 1 calc R U
H65B H 0.5272 -0.0840 0.4133 0.083 Uiso 1 1 calc R U
H65C H 0.6093 -0.1462 0.3710 0.083 Uiso 1 1 calc R U
C66 C 0.3962(11) -0.1627(8) 0.4836(5) 0.074(5) Uani 1 1 d D .
H66A H 0.3287 -0.1437 0.4943 0.111 Uiso 1 1 calc R U
H66B H 0.4133 -0.1122 0.4817 0.111 Uiso 1 1 calc R U
H66C H 0.4282 -0.2093 0.5114 0.111 Uiso 1 1 calc R U
C67 C 0.3122(9) -0.2838(9) 0.4406(6) 0.070(5) Uani 1 1 d . .
H67A H 0.2626 -0.2683 0.4179 0.105 Uiso 1 1 calc R U
H67B H 0.2859 -0.2561 0.4757 0.105 Uiso 1 1 calc R U
H67C H 0.3408 -0.3483 0.4487 0.105 Uiso 1 1 calc R U
C68 C 0.1877(7) 0.6587(6) 0.0951(4) 0.034(2) Uani 1 1 d . .
C69 C 0.1243(7) 0.7041(6) 0.1446(4) 0.038(2) Uani 1 1 d . .
C70 C 0.1827(8) 0.6843(7) 0.1871(4) 0.036(2) Uani 1 1 d . .
C71 C 0.2726(8) 0.6282(7) 0.1653(5) 0.047(3) Uani 1 1 d . .
C72 C 0.2784(7) 0.6133(6) 0.1081(4) 0.039(2) Uani 1 1 d . .
C73 C 0.1577(11) 0.6677(10) 0.0399(5) 0.070(4) Uani 1 1 d . .
H73A H 0.1903 0.6980 0.0118 0.105 Uiso 1 1 calc R U
H73B H 0.0904 0.7022 0.0426 0.105 Uiso 1 1 calc R U
H73C H 0.1726 0.6088 0.0291 0.105 Uiso 1 1 calc R U
C74 C 0.0235(7) 0.7686(7) 0.1481(5) 0.048(3) Uani 1 1 d . .
H74A H -0.0148 0.7449 0.1768 0.072 Uiso 1 1 calc R U
H74B H 0.0024 0.7772 0.1119 0.072 Uiso 1 1 calc R U
H74C H 0.0178 0.8254 0.1580 0.072 Uiso 1 1 calc R U
C75 C 0.1491(10) 0.7225(8) 0.2436(5) 0.059(4) Uani 1 1 d . .
H75A H 0.1644 0.7741 0.2419 0.089 Uiso 1 1 calc R U
H75B H 0.1798 0.6774 0.2725 0.089 Uiso 1 1 calc R U
H75C H 0.0815 0.7404 0.2527 0.089 Uiso 1 1 calc R U
C76 C 0.3642(12) 0.5993(11) 0.1916(8) 0.098(7) Uani 1 1 d . .
H76A H 0.3959 0.6389 0.1753 0.147 Uiso 1 1 calc R U
H76B H 0.4053 0.5384 0.1839 0.147 Uiso 1 1 calc R U
H76C H 0.3484 0.6025 0.2321 0.147 Uiso 1 1 calc R U
C77 C 0.3618(8) 0.5692(8) 0.0668(6) 0.065(4) Uani 1 1 d . .
H77A H 0.3442 0.5431 0.0404 0.097 Uiso 1 1 calc R U
H77B H 0.4102 0.5226 0.0865 0.097 Uiso 1 1 calc R U
H77C H 0.3856 0.6131 0.0465 0.097 Uiso 1 1 calc R U
C78 C 0.8892(11) 0.9060(10) 0.3268(6) 0.065(4) Uani 1 1 d . .
C79 C 0.7057(13) 0.0640(11) 0.9573(7) 0.086(5) Uani 1 1 d D U
C80 C 1.027(2) 0.3021(16) 0.4131(13) 0.141(9) Uiso 1 1 d D .
C81 C 0.676(2) 0.562(4) 0.1706(19) 0.42(5) Uiso 1 1 d D .
C82 C 0.8421(14) 0.7368(19) 1.0556(8) 0.187(13) Uani 1 1 d D U
H82A H 0.7983 0.7571 1.0895 0.281 Uiso 1 1 calc R U
H82B H 0.8961 0.7514 1.0541 0.281 Uiso 1 1 calc R U
H82C H 0.8627 0.6725 1.0562 0.281 Uiso 1 1 calc R U
C83 C 0.7953(13) 0.7813(12) 1.0056(9) 0.111(7) Uani 1 1 d D .
H83A H 0.8020 0.8387 0.9961 0.133 Uiso 1 1 calc R U
H83B H 0.8310 0.7449 0.9742 0.133 Uiso 1 1 calc R U
C84 C 0.6657(15) 0.8359(12) 0.9529(9) 0.123(7) Uani 1 1 d D U
H84A H 0.6996 0.8728 0.9328 0.148 Uiso 1 1 calc R U
H84B H 0.6829 0.7859 0.9304 0.148 Uiso 1 1 calc R U
C85 C 0.5655(17) 0.8896(16) 0.9529(12) 0.174(11) Uani 1 1 d D U
H85A H 0.5305 0.8735 0.9874 0.261 Uiso 1 1 calc R U
H85B H 0.5455 0.8784 0.9207 0.261 Uiso 1 1 calc R U
H85C H 0.5538 0.9525 0.9506 0.261 Uiso 1 1 calc R U
O13 O 0.7021(8) 0.7984(9) 1.0067(5) 0.115(5) Uani 1 1 d D .
C86 C 0.7883(14) 0.1967(12) 0.2392(8) 0.098(6) Uani 1 1 d . .
O14 O 0.8214(9) 0.2528(9) 0.2569(5) 0.105(4) Uani 1 1 d . .
C87 C 0.7920(11) 0.2117(14) 0.3968(6) 0.101(7) Uani 1 1 d D .
O15 O 0.8374(9) 0.1555(9) 0.4434(5) 0.105(4) Uani 1 1 d D .

loop_
_atom_site_aniso_label
_atom_site_aniso_U_11
_atom_site_aniso_U_22
_atom_site_aniso_U_33
_atom_site_aniso_U_23
_atom_site_aniso_U_13
_atom_site_aniso_U_12
Ir1 0.0299(2) 0.02549(19) 0.0297(2) 0.00223(14) -0.00790(15) -0.01434(16)
Ir2 0.0256(2) 0.02357(19) 0.0307(2) 0.00347(14) -0.00640(14) -0.01182(15)
S1 0.0347(13) 0.0288(12) 0.0421(13) 0.0025(10) -0.0158(10) -0.0167(10)
S2 0.0264(12) 0.0295(12) 0.0483(14) 0.0051(10) -0.0185(10) -0.0113(10)
S3 0.0317(12) 0.0322(12) 0.0346(12) -0.0036(10) -0.0047(10) -0.0153(10)
S4 0.0288(12) 0.0403(14) 0.0358(12) 0.0120(10) -0.0055(10) -0.0162(11)
S5 0.0330(12) 0.0274(11) 0.0320(11) 0.0019(9) -0.0041(10) -0.0154(10)
S6 0.0274(11) 0.0221(10) 0.0331(11) -0.0011(9) -0.0041(9) -0.0077(9)
S7 0.0356(13) 0.0351(13) 0.0342(12) -0.0052(10) -0.0024(10) -0.0107(11)
S8 0.135(4) 0.049(2) 0.065(2) 0.0048(17) -0.032(2) -0.055(2)
S9 0.114(5) 0.144(6) 0.109(4) -0.048(4) 0.027(4) -0.051(4)
S10 0.111(5) 0.169(6) 0.133(5) 0.048(5) -0.027(4) -0.090(5)
N1 0.026(4) 0.054(5) 0.036(4) 0.012(4) -0.012(4) -0.021(4)
N2 0.024(4) 0.031(4) 0.033(4) 0.001(3) -0.009(3) -0.004(3)
N3 0.050(5) 0.042(5) 0.037(4) -0.001(4) -0.005(4) -0.030(4)
N4 0.033(5) 0.055(6) 0.066(6) -0.027(5) 0.008(4) -0.024(5)
N5 0.056(6) 0.036(5) 0.029(4) -0.001(4) -0.001(4) -0.024(4)
N6 0.046(5) 0.030(4) 0.035(4) 0.008(3) -0.013(4) -0.018(4)
N7 0.043(5) 0.032(4) 0.037(5) -0.008(4) -0.004(4) -0.009(4)
N8 0.061(6) 0.034(5) 0.031(4) -0.013(4) 0.009(4) -0.001(4)
N9 0.052(6) 0.041(5) 0.038(5) -0.005(4) -0.017(4) -0.018(4)
N10 0.048(5) 0.035(4) 0.030(4) -0.012(3) 0.005(4) -0.019(4)
N11 0.048(5) 0.042(5) 0.043(5) 0.016(4) -0.021(4) -0.027(4)
N12 0.051(6) 0.051(6) 0.044(5) 0.010(4) -0.018(4) -0.028(5)
O1 0.067(6) 0.059(5) 0.052(5) -0.040(4) 0.019(4) -0.020(5)
O2 0.063(6) 0.065(6) 0.034(4) 0.001(4) 0.005(4) -0.018(5)
O3 0.049(5) 0.056(5) 0.077(6) -0.016(5) -0.018(5) -0.011(4)
O4 0.070(6) 0.060(6) 0.064(6) -0.008(5) 0.000(5) -0.027(5)
O5 0.163(13) 0.052(6) 0.071(7) -0.004(5) 0.025(8) -0.009(8)
O6 0.36(2) 0.177(14) 0.114(10) 0.048(9) -0.115(13) -0.215(16)
O7 0.134(13) 0.131(13) 0.109(10) -0.005(9) 0.003(9) -0.070(11)
O8 0.33(3) 0.31(3) 0.167(17) -0.161(18) -0.004(17) -0.08(2)
O9 0.179(17) 0.143(14) 0.173(16) -0.045(12) 0.094(14) -0.004(13)
O10 0.184(14) 0.147(12) 0.092(9) 0.074(9) -0.067(9) -0.080(11)
O11 0.128(12) 0.108(10) 0.176(14) 0.070(10) -0.096(11) -0.021(9)
O12 0.109(12) 0.209(18) 0.173(15) -0.031(13) 0.022(11) -0.066(12)
F1 0.086(6) 0.080(6) 0.077(5) -0.047(5) 0.012(4) -0.042(5)
F2 0.050(5) 0.104(7) 0.169(10) -0.039(7) -0.030(6) -0.026(5)
F3 0.234(15) 0.131(9) 0.094(7) 0.026(7) -0.005(8) -0.144(11)
F4 0.201(13) 0.115(9) 0.147(10) 0.028(7) -0.077(9) -0.121(10)
F5 0.115(9) 0.064(6) 0.188(12) 0.032(7) -0.012(9) -0.024(6)
F6 0.246(15) 0.136(10) 0.104(8) 0.044(7) -0.042(9) -0.137(11)
F7 0.26(2) 0.128(12) 0.31(2) 0.035(14) -0.042(17) -0.107(14)
F8 0.136(13) 0.147(13) 0.31(2) 0.031(14) 0.114(14) -0.002(10)
F9 0.28(2) 0.32(2) 0.103(11) 0.031(13) 0.027(13) -0.106(19)
F12 0.238(17) 0.231(17) 0.42(3) 0.168(17) -0.229(18) -0.185(15)
C1 0.023(5) 0.043(5) 0.035(5) 0.012(4) -0.024(4) -0.016(4)
C2 0.026(5) 0.072(8) 0.040(6) -0.014(5) 0.000(4) -0.019(5)
C3 0.040(6) 0.041(6) 0.041(6) 0.002(5) -0.004(5) -0.015(5)
C4 0.027(5) 0.037(5) 0.027(4) 0.001(4) -0.008(4) -0.009(4)
C5 0.025(5) 0.037(5) 0.030(5) -0.002(4) -0.012(4) -0.006(4)
C6 0.027(5) 0.030(5) 0.035(5) 0.002(4) -0.017(4) -0.008(4)
C7 0.037(6) 0.025(5) 0.038(5) -0.002(4) -0.001(4) -0.009(4)
C8 0.038(6) 0.054(7) 0.030(5) 0.003(5) -0.011(4) -0.022(5)
C9 0.035(5) 0.043(6) 0.036(5) -0.006(4) -0.019(4) -0.015(5)
C10 0.038(6) 0.051(6) 0.038(5) -0.008(5) -0.003(4) -0.029(5)
C11 0.035(5) 0.022(5) 0.058(6) -0.011(4) 0.012(5) -0.013(4)
C12 0.022(5) 0.035(5) 0.045(6) 0.002(4) -0.020(4) -0.006(4)
C13 0.055(8) 0.055(8) 0.066(8) -0.017(6) 0.009(6) -0.028(6)
C14 0.049(7) 0.071(8) 0.047(6) -0.013(6) 0.010(5) -0.040(7)
C15 0.071(9) 0.096(10) 0.029(5) -0.004(6) 0.013(5) -0.061(8)
C16 0.039(6) 0.048(6) 0.061(7) -0.006(5) -0.033(6) -0.005(5)
C17 0.073(8) 0.037(6) 0.034(6) -0.009(5) -0.016(6) -0.001(6)
C18 0.074(9) 0.049(7) 0.055(7) -0.023(6) 0.012(6) -0.037(7)
C19 0.042(7) 0.045(7) 0.129(13) -0.036(8) 0.006(8) -0.009(6)
C20 0.027(5) 0.023(4) 0.045(5) 0.007(4) -0.016(4) -0.008(4)
C21 0.074(8) 0.046(6) 0.029(5) -0.011(5) -0.001(5) -0.029(6)
C22 0.063(8) 0.051(7) 0.033(5) -0.012(5) 0.000(5) -0.033(6)
C23 0.059(7) 0.061(7) 0.031(5) -0.002(5) -0.001(5) -0.046(6)
C24 0.040(5) 0.023(4) 0.029(5) -0.009(4) 0.002(4) -0.014(4)
C25 0.046(6) 0.041(6) 0.033(5) 0.007(4) -0.006(4) -0.030(5)
C26 0.117(12) 0.079(9) 0.045(6) 0.032(6) -0.035(7) -0.087(9)
C27 0.033(5) 0.037(6) 0.051(6) -0.018(5) 0.020(5) -0.019(5)
C28 0.021(5) 0.040(6) 0.049(6) -0.020(5) 0.004(4) -0.011(4)
C29 0.033(5) 0.026(5) 0.027(4) -0.014(4) 0.005(4) -0.010(4)
C30 0.053(7) 0.025(5) 0.051(6) -0.009(5) 0.008(5) -0.010(5)
C31 0.036(5) 0.026(4) 0.018(4) -0.010(3) 0.018(4) 0.001(4)
C32 0.098(10) 0.067(8) 0.035(6) -0.003(6) -0.026(7) -0.018(8)
C33 0.051(7) 0.054(7) 0.051(7) 0.001(6) -0.020(6) -0.017(6)
C34 0.051(7) 0.061(8) 0.051(7) -0.012(6) 0.018(6) -0.031(6)
C35 0.047(7) 0.061(7) 0.049(6) -0.001(5) -0.016(5) -0.035(6)
C36 0.094(11) 0.054(8) 0.090(10) 0.001(7) -0.007(9) -0.055(8)
C37 0.039(6) 0.046(7) 0.074(8) -0.003(6) -0.015(6) -0.008(5)
C38 0.049(7) 0.076(9) 0.038(6) -0.027(6) 0.021(5) 0.006(7)
C39 0.036(5) 0.024(4) 0.035(5) -0.001(4) -0.008(4) -0.011(4)
C40 0.057(8) 0.071(9) 0.050(7) -0.020(6) 0.005(6) -0.031(7)
C41 0.052(7) 0.055(7) 0.038(6) -0.010(5) 0.016(5) -0.031(6)
C42 0.028(5) 0.037(5) 0.040(5) 0.007(4) -0.020(4) -0.014(4)
C43 0.029(5) 0.028(4) 0.023(4) -0.001(3) 0.000(4) -0.014(4)
C44 0.021(4) 0.031(5) 0.031(5) 0.008(4) -0.016(4) -0.010(4)
C45 0.017(4) 0.035(5) 0.026(4) 0.000(4) 0.001(3) -0.005(4)
C46 0.040(6) 0.039(6) 0.052(6) 0.003(5) 0.004(5) -0.022(5)
C47 0.020(5) 0.041(6) 0.044(6) 0.008(5) 0.000(4) -0.006(4)
C48 0.027(5) 0.038(5) 0.036(5) -0.001(4) -0.001(4) -0.009(4)
C49 0.035(5) 0.024(4) 0.037(5) -0.001(4) -0.008(4) -0.008(4)
C50 0.037(5) 0.023(4) 0.025(4) -0.015(4) 0.011(4) -0.012(4)
C51 0.057(7) 0.060(7) 0.034(5) -0.001(5) -0.007(5) -0.030(6)
C52 0.034(6) 0.045(6) 0.052(7) 0.001(5) -0.001(5) -0.017(5)
C53 0.071(9) 0.055(7) 0.065(8) -0.032(6) 0.012(7) -0.043(7)
C54 0.033(5) 0.037(5) 0.045(6) 0.004(4) -0.002(4) -0.018(5)
C55 0.050(8) 0.040(7) 0.126(13) 0.028(8) -0.035(8) -0.027(6)
C56 0.036(6) 0.045(7) 0.109(11) 0.032(7) -0.039(7) -0.015(6)
C57 0.052(7) 0.057(7) 0.039(6) -0.012(5) 0.003(5) -0.017(6)
C58 0.070(8) 0.036(6) 0.053(7) 0.009(5) -0.044(6) -0.024(6)
C59 0.027(5) 0.028(5) 0.051(6) -0.002(4) -0.007(4) 0.000(4)
C60 0.027(4) 0.033(4) 0.050(5) 0.009(4) -0.032(4) -0.012(4)
C61 0.056(7) 0.043(6) 0.028(5) 0.006(4) -0.017(5) -0.021(5)
C62 0.078(9) 0.055(7) 0.047(6) 0.031(5) -0.036(6) -0.053(7)
C63 0.136(14) 0.022(6) 0.164(15) 0.018(8) -0.109(12) -0.033(8)
C64 0.037(6) 0.051(7) 0.060(7) -0.021(6) 0.009(5) 0.000(5)
C65 0.051(7) 0.055(7) 0.078(8) 0.016(6) -0.035(6) -0.036(6)
C66 0.120(13) 0.059(8) 0.062(8) 0.026(7) -0.079(9) -0.036(9)
C67 0.063(8) 0.072(9) 0.092(10) 0.061(8) -0.060(8) -0.048(7)
C68 0.050(6) 0.030(5) 0.025(4) 0.000(4) 0.000(4) -0.023(5)
C69 0.037(6) 0.028(5) 0.046(6) -0.017(4) 0.022(5) -0.015(4)
C70 0.053(7) 0.034(5) 0.031(5) -0.004(4) -0.007(5) -0.025(5)
C71 0.052(7) 0.025(5) 0.079(8) 0.018(5) -0.024(6) -0.032(5)
C72 0.035(5) 0.023(5) 0.050(6) -0.001(4) 0.019(5) -0.016(4)
C73 0.094(11) 0.075(9) 0.054(7) 0.043(7) -0.031(7) -0.056(9)
C74 0.035(6) 0.021(5) 0.075(8) 0.003(5) -0.005(5) -0.003(4)
C75 0.095(10) 0.050(7) 0.040(6) -0.020(5) 0.018(6) -0.043(7)
C76 0.116(13) 0.082(11) 0.148(15) 0.062(11) -0.079(12) -0.091(11)
C77 0.034(6) 0.036(6) 0.105(11) 0.000(7) 0.022(7) -0.011(5)
C78 0.060(9) 0.060(8) 0.062(8) -0.014(7) 0.011(7) -0.017(7)
C79 0.119(12) 0.064(9) 0.100(11) 0.016(8) -0.038(10) -0.060(9)
C82 0.084(13) 0.29(3) 0.122(15) -0.123(17) -0.076(12) 0.062(15)
C83 0.080(13) 0.071(11) 0.18(2) 0.001(13) -0.037(14) -0.028(10)
C84 0.130(14) 0.077(11) 0.191(17) 0.024(11) -0.065(13) -0.063(11)
C85 0.22(3) 0.15(2) 0.22(2) 0.028(18) -0.13(2) -0.11(2)
O13 0.069(8) 0.142(11) 0.108(9) -0.078(8) -0.037(7) 0.018(7)
C86 0.124(16) 0.077(11) 0.104(13) -0.022(10) 0.013(11) -0.058(12)
O14 0.117(10) 0.107(10) 0.094(9) 0.021(7) -0.039(8) -0.047(9)
C87 0.056(9) 0.162(19) 0.066(10) 0.030(11) -0.021(8) -0.032(11)
O15 0.091(9) 0.108(10) 0.099(9) -0.006(8) 0.012(7) -0.035(8)

loop_
_atom_type_symbol
_atom_type_description
_atom_type_scat_dispersion_real
_atom_type_scat_dispersion_imag
_atom_type_scat_source
C C 0.0033 0.0016 'International Tables Vol C Tables 4.2.6.8 and 6.1.1.4'
H H 0.0000 0.0000 'International Tables Vol C Tables 4.2.6.8 and 6.1.1.4'
N N 0.0061 0.0033 'International Tables Vol C Tables 4.2.6.8 and 6.1.1.4'
S S 0.1246 0.1234 'International Tables Vol C Tables 4.2.6.8 and 6.1.1.4'
Ir Ir -1.4442 7.9887 'International Tables Vol C Tables 4.2.6.8 and 6.1.1.4'
O O 0.0106 0.0060 'International Tables Vol C Tables 4.2.6.8 and 6.1.1.4'
F F 0.0171 0.0103 'International Tables Vol C Tables 4.2.6.8 and 6.1.1.4'

loop_
_geom_angle_atom_site_label_1
_geom_angle_atom_site_label_2
_geom_angle_atom_site_label_3
_geom_angle
C62 Ir1 C60 65.9(4)
C62 Ir1 C59 65.5(5)
C60 Ir1 C59 38.7(4)
C62 Ir1 C61 38.8(4)
C60 Ir1 C61 37.6(4)
C59 Ir1 C61 63.0(4)
C62 Ir1 C58 38.6(5)
C60 Ir1 C58 65.4(4)
C59 Ir1 C58 39.2(4)
C61 Ir1 C58 63.3(4)
C62 Ir1 S5 162.2(4)
C60 Ir1 S5 107.3(3)
C59 Ir1 S5 98.6(3)
C61 Ir1 S5 142.3(3)
C58 Ir1 S5 123.8(3)
C62 Ir1 S3 118.2(4)
C60 Ir1 S3 112.9(3)
C59 Ir1 S3 150.1(3)
C61 Ir1 S3 100.4(3)
C58 Ir1 S3 156.6(3)
S5 Ir1 S3 79.47(8)
C62 Ir1 S1 91.3(3)
C60 Ir1 S1 154.9(2)
C59 Ir1 S1 123.3(3)
C61 Ir1 S1 126.4(3)
C58 Ir1 S1 90.3(3)
S5 Ir1 S1 91.23(8)
S3 Ir1 S1 86.63(8)
C68 Ir2 C71 62.4(4)
C68 Ir2 C69 40.2(3)
C71 Ir2 C69 63.1(4)
C68 Ir2 C72 36.9(4)
C71 Ir2 C72 38.2(4)
C69 Ir2 C72 64.8(3)
C68 Ir2 C70 64.2(3)
C71 Ir2 C70 37.0(4)
C69 Ir2 C70 38.0(4)
C72 Ir2 C70 63.8(4)
C68 Ir2 S4 157.6(3)
C71 Ir2 S4 113.8(3)
C69 Ir2 S4 117.5(2)
C72 Ir2 S4 150.3(3)
C70 Ir2 S4 99.1(3)
C68 Ir2 S2 91.3(3)
C71 Ir2 S2 152.3(3)
C69 Ir2 S2 91.6(3)
C72 Ir2 S2 122.7(3)
C70 Ir2 S2 125.6(3)
S4 Ir2 S2 86.99(8)
C68 Ir2 S6 120.6(3)
C71 Ir2 S6 109.7(3)
C69 Ir2 S6 160.7(2)
C72 Ir2 S6 98.1(3)
C70 Ir2 S6 143.9(3)
S4 Ir2 S6 81.72(8)
S2 Ir2 S6 90.52(8)
C1 S1 Ir1 111.2(3)
C12 S2 Ir2 112.1(3)
C20 S3 Ir1 114.2(3)
C31 S4 Ir2 112.9(3)
C39 S5 Ir1 119.0(3)
C50 S6 Ir2 115.3(3)
O2 S7 O3 112.7(5)
O2 S7 O1 116.8(5)
O3 S7 O1 115.6(6)
O2 S7 C78 100.4(6)
O3 S7 C78 107.0(6)
O1 S7 C78 101.8(6)
O6 S8 O5 116.1(11)
O6 S8 O4 117.1(10)
O5 S8 O4 110.6(7)
O6 S8 C79 103.8(8)
O5 S8 C79 102.5(9)
O4 S8 C79 104.6(7)
O7 S9 O9 114.4(13)
O7 S9 O8 111.8(15)
O9 S9 O8 102.3(14)
O7 S9 C80 101.7(10)
O9 S9 C80 116.2(13)
O8 S9 C80 110.9(16)
O10 S10 O12 115.4(12)
O10 S10 O11 117.2(11)
O12 S10 O11 110.0(11)
O10 S10 C81 101.7(15)
O12 S10 C81 114.2(15)
O11 S10 C81 96.6(15)
C1 N1 C2 108.7(8)
C1 N1 C15 125.7(9)
C2 N1 C15 125.6(9)
C3 N2 C1 108.9(8)
C3 N2 C4 128.0(8)
C1 N2 C4 123.1(8)
C12 N3 C14 109.2(9)
C12 N3 C11 123.4(8)
C14 N3 C11 127.4(9)
C12 N4 C13 107.3(9)
C12 N4 C19 123.8(10)
C13 N4 C19 128.8(11)
C20 N5 C21 112.4(8)
C20 N5 C34 125.4(9)
C21 N5 C34 121.8(9)
C20 N6 C22 110.1(9)
C20 N6 C23 125.0(8)
C22 N6 C23 124.8(8)
C33 N7 C31 120.1(10)
C33 N7 C30 120.4(10)
C31 N7 C30 119.5(9)
C31 N8 C32 109.5(10)
C31 N8 C38 128.5(10)
C32 N8 C38 122.0(10)
C40 N9 C39 110.6(9)
C40 N9 C53 128.3(9)
C39 N9 C53 121.1(9)
C39 N10 C41 109.4(8)
C39 N10 C42 125.8(8)
C41 N10 C42 124.6(8)
C50 N11 C52 111.1(8)
C50 N11 C49 124.3(9)
C52 N11 C49 124.6(9)
C50 N12 C51 110.1(9)
C50 N12 C57 125.5(10)
C51 N12 C57 124.3(9)
N1 C1 N2 107.3(8)
N1 C1 S1 126.6(7)
N2 C1 S1 126.0(7)
N1 C2 C3 109.2(9)
N2 C3 C2 105.8(9)
N2 C4 C5 109.1(8)
C10 C5 C6 119.9(9)
C10 C5 C4 119.2(9)
C6 C5 C4 120.8(8)
C7 C6 C5 119.7(8)
C7 C6 C16 121.4(9)
C5 C6 C16 118.9(8)
C8 C7 C6 120.4(9)
C8 C7 C11 121.1(9)
C6 C7 C11 118.5(9)
C7 C8 C9 118.0(9)
C7 C8 C17 122.0(10)
C9 C8 C17 120.0(9)
C8 C9 C10 122.9(9)
C5 C10 C9 119.0(9)
C5 C10 C18 123.9(11)
C9 C10 C18 117.1(9)
C7 C11 N3 110.3(8)
N3 C12 N4 106.9(9)
N3 C12 S2 126.7(8)
N4 C12 S2 126.3(8)
C14 C13 N4 109.6(11)
C13 C14 N3 107.0(11)
N6 C20 N5 105.5(8)
N6 C20 S3 129.4(8)
N5 C20 S3 124.6(7)
C22 C21 N5 104.9(9)
C21 C22 N6 107.1(9)
N6 C23 C24 113.6(8)
C29 C24 C25 120.2(8)
C29 C24 C23 119.6(9)
C25 C24 C23 120.3(9)
C24 C25 C26 121.1(10)
C24 C25 C35 121.0(9)
C26 C25 C35 117.8(11)
C25 C26 C30 121.4(11)
C25 C26 C27 117.1(12)
C30 C26 C27 120.2(9)
C28 C27 C26 117.2(9)
C28 C27 C36 121.0(11)
C26 C27 C36 121.3(11)
C27 C28 C29 124.8(9)
C28 C29 C24 118.6(9)
C28 C29 C37 119.9(9)
C24 C29 C37 121.4(9)
N7 C30 C26 116.1(10)
N7 C31 N8 101.2(9)
N7 C31 S4 136.9(7)
N8 C31 S4 121.3(8)
C33 C32 N8 103.7(10)
N7 C33 C32 105.3(11)
N10 C39 N9 104.5(8)
N10 C39 S5 125.1(7)
N9 C39 S5 130.1(8)
C41 C40 N9 107.7(10)
C40 C41 N10 107.6(9)
N10 C42 C43 116.4(8)
C48 C43 C44 118.9(8)
C48 C43 C42 121.4(9)
C44 C43 C42 119.7(8)
C43 C44 C45 118.7(8)
C43 C44 C54 122.8(8)
C45 C44 C54 118.3(8)
C46 C45 C44 121.4(9)
C46 C45 C49 120.4(9)
C44 C45 C49 118.2(8)
C45 C46 C47 116.6(9)
C45 C46 C55 126.6(10)
C47 C46 C55 116.8(10)
C48 C47 C46 124.1(9)
C47 C48 C43 119.5(9)
C47 C48 C56 117.8(9)
C43 C48 C56 122.6(9)
N11 C49 C45 111.0(7)
N12 C50 N11 106.2(8)
N12 C50 S6 127.5(8)
N11 C50 S6 126.1(7)
C52 C51 N12 106.0(9)
C51 C52 N11 106.6(10)
C62 C58 C63 123.5(12)
C62 C58 C59 107.6(9)
C63 C58 C59 128.9(13)
C62 C58 Ir1 69.3(6)
C63 C58 Ir1 127.1(8)
C59 C58 Ir1 70.0(5)
C64 C59 C60 125.7(10)
C64 C59 C58 125.7(10)
C60 C59 C58 108.2(9)
C64 C59 Ir1 129.5(8)
C60 C59 Ir1 70.5(5)
C58 C59 Ir1 70.8(6)
C61 C60 C59 106.2(8)
C61 C60 C65 127.0(10)
C59 C60 C65 124.5(10)
C61 C60 Ir1 71.5(5)
C59 C60 Ir1 70.7(5)
C65 C60 Ir1 135.6(7)
C66 C61 C60 119.9(11)
C66 C61 C62 128.4(11)
C60 C61 C62 111.6(9)
C66 C61 Ir1 130.4(8)
C60 C61 Ir1 70.8(5)
C62 C61 Ir1 69.4(5)
C58 C62 C61 106.0(9)
C58 C62 C67 127.7(11)
C61 C62 C67 125.0(11)
C58 C62 Ir1 72.1(6)
C61 C62 Ir1 71.8(5)
C67 C62 Ir1 130.7(8)
C72 C68 C73 126.5(11)
C72 C68 C69 109.5(9)
C73 C68 C69 123.9(11)
C72 C68 Ir2 73.4(5)
C73 C68 Ir2 126.2(7)
C69 C68 Ir2 70.1(5)
C70 C69 C68 105.7(9)
C70 C69 C74 125.3(9)
C68 C69 C74 128.4(10)
C70 C69 Ir2 72.6(6)
C68 C69 Ir2 69.8(5)
C74 C69 Ir2 129.0(7)
C71 C70 C69 107.1(9)
C71 C70 C75 128.7(11)
C69 C70 C75 124.1(10)
C71 C70 Ir2 69.7(5)
C69 C70 Ir2 69.3(5)
C75 C70 Ir2 127.7(7)
C70 C71 C72 112.1(9)
C70 C71 C76 126.8(13)
C72 C71 C76 119.9(13)
C70 C71 Ir2 73.4(6)
C72 C71 Ir2 72.7(5)
C76 C71 Ir2 131.9(7)
C68 C72 C71 105.5(9)
C68 C72 C77 124.2(11)
C71 C72 C77 129.9(11)
C68 C72 Ir2 69.7(5)
C71 C72 Ir2 69.2(5)
C77 C72 Ir2 130.8(7)
F2 C78 F3 109.7(13)
F2 C78 F1 108.7(13)
F3 C78 F1 105.3(12)
F2 C78 S7 113.0(10)
F3 C78 S7 109.3(11)
F1 C78 S7 110.7(9)
F4 C79 F6 107.2(14)
F4 C79 F5 99.4(14)
F6 C79 F5 108.4(15)
F4 C79 S8 114.3(12)
F6 C79 S8 114.8(12)
F5 C79 S8 111.5(11)
F8 C80 F7 113(3)
F8 C80 F9 124(3)
F7 C80 F9 97(2)
F8 C80 S9 111(2)
F7 C80 S9 109(2)
F9 C80 S9 102(2)
F12 C81 F11 111(4)
F12 C81 F10 102(3)
F11 C81 F10 120(5)
F12 C81 S10 117(4)
F11 C81 S10 103(3)
F10 C81 S10 104(3)
O13 C83 C82 120.4(18)
C85 C84 O13 119.6(19)
C83 O13 C84 115.2(16)

loop_
_geom_bond_atom_site_label_1
_geom_bond_atom_site_label_2
_geom_bond_distance
Ir1 C62 2.169(9)
Ir1 C60 2.192(8)
Ir1 C59 2.195(9)
Ir1 C61 2.201(9)
Ir1 C58 2.207(11)
Ir1 S5 2.425(2)
Ir1 S3 2.427(2)
Ir1 S1 2.434(2)
Ir2 C68 2.164(9)
Ir2 C71 2.164(9)
Ir2 C69 2.168(10)
Ir2 C72 2.210(8)
Ir2 C70 2.212(9)
Ir2 S4 2.429(2)
Ir2 S2 2.440(2)
Ir2 S6 2.445(2)
S1 C1 1.727(10)
S2 C12 1.740(10)
S3 C20 1.715(10)
S4 C31 1.704(11)
S5 C39 1.718(10)
S6 C50 1.711(8)
S7 O2 1.419(8)
S7 O3 1.432(9)
S7 O1 1.464(7)
S7 C78 1.821(15)
S8 O6 1.404(14)
S8 O5 1.423(14)
S8 O4 1.437(9)
S8 C79 1.763(14)
S9 O7 1.360(15)
S9 O9 1.42(2)
S9 O8 1.43(2)
S9 C80 1.76(3)
S10 O10 1.396(14)
S10 O12 1.435(16)
S10 O11 1.480(13)
S10 C81 1.60(6)
N1 C1 1.331(12)
N1 C2 1.351(14)
N1 C15 1.448(13)
N2 C3 1.354(13)
N2 C1 1.389(11)
N2 C4 1.487(11)
N3 C12 1.319(12)
N3 C14 1.369(12)
N3 C11 1.544(13)
N4 C12 1.343(13)
N4 C13 1.361(15)
N4 C19 1.402(14)
N5 C20 1.352(13)
N5 C21 1.369(13)
N5 C34 1.483(13)
N6 C20 1.315(12)
N6 C22 1.409(12)
N6 C23 1.471(12)
N7 C33 1.255(14)
N7 C31 1.281(13)
N7 C30 1.435(13)
N8 C31 1.386(11)
N8 C32 1.404(13)
N8 C38 1.490(14)
N9 C40 1.357(14)
N9 C39 1.366(12)
N9 C53 1.517(13)
N10 C39 1.364(12)
N10 C41 1.382(13)
N10 C42 1.479(12)
N11 C50 1.338(13)
N11 C52 1.364(14)
N11 C49 1.505(12)
N12 C50 1.325(12)
N12 C51 1.400(15)
N12 C57 1.459(15)
F1 C78 1.372(15)
F2 C78 1.265(17)
F3 C78 1.343(16)
F4 C79 1.298(18)
F5 C79 1.41(2)
F6 C79 1.313(15)
F7 C80 1.317(17)
F8 C80 1.14(3)
F9 C80 1.35(3)
F10 C81 1.35(2)
F11 C81 1.35(2)
F12 C81 1.33(2)
C2 C3 1.377(14)
C4 C5 1.498(13)
C5 C10 1.374(13)
C5 C6 1.427(13)
C6 C7 1.413(13)
C6 C16 1.514(13)
C7 C8 1.391(14)
C7 C11 1.484(13)
C8 C9 1.396(14)
C8 C17 1.528(15)
C9 C10 1.400(14)
C10 C18 1.499(14)
C13 C14 1.280(16)
C21 C22 1.356(15)
C23 C24 1.530(12)
C24 C29 1.390(13)
C24 C25 1.394(14)
C25 C26 1.416(13)
C25 C35 1.479(14)
C26 C30 1.473(17)
C26 C27 1.476(17)
C27 C28 1.355(15)
C27 C36 1.499(14)
C28 C29 1.374(13)
C29 C37 1.518(15)
C32 C33 1.391(18)
C40 C41 1.328(16)
C42 C43 1.501(12)
C43 C48 1.374(12)
C43 C44 1.389(12)
C44 C45 1.422(12)
C44 C54 1.523(12)
C45 C46 1.358(13)
C45 C49 1.577(12)
C46 C47 1.375(14)
C46 C55 1.550(14)
C47 C48 1.352(13)
C48 C56 1.511(15)
C51 C52 1.354(16)
C58 C62 1.448(18)
C58 C63 1.473(16)
C58 C59 1.477(15)
C59 C64 1.454(14)
C59 C60 1.455(14)
C60 C61 1.417(14)
C60 C65 1.501(12)
C61 C66 1.409(13)
C61 C62 1.450(14)
C62 C67 1.530(15)
C68 C72 1.386(15)
C68 C73 1.474(15)
C68 C69 1.488(13)
C69 C70 1.428(15)
C69 C74 1.497(14)
C70 C71 1.388(16)
C70 C75 1.512(13)
C71 C72 1.431(16)
C71 C76 1.555(17)
C72 C77 1.481(14)
C82 C83 1.473(16)
C83 O13 1.37(2)
C84 C85 1.458(17)
C84 O13 1.469(15)
C86 O14 1.39(2)
C87 O15 1.440(14)

loop_
_geom_torsion_atom_site_label_1
_geom_torsion_atom_site_label_2
_geom_torsion_atom_site_label_3
_geom_torsion_atom_site_label_4
_geom_torsion
C2 N1 C1 N2 -0.9(11)
C15 N1 C1 N2 179.2(9)
C2 N1 C1 S1 -177.3(7)
C15 N1 C1 S1 2.7(14)
C3 N2 C1 N1 1.1(10)
C4 N2 C1 N1 -177.9(8)
C3 N2 C1 S1 177.5(7)
C4 N2 C1 S1 -1.4(13)
Ir1 S1 C1 N1 -81.1(8)
Ir1 S1 C1 N2 103.2(8)
C1 N1 C2 C3 0.4(12)
C15 N1 C2 C3 -179.7(10)
C1 N2 C3 C2 -0.8(11)
C4 N2 C3 C2 178.1(9)
N1 C2 C3 N2 0.3(12)
C3 N2 C4 C5 2.1(13)
C1 N2 C4 C5 -179.1(8)
N2 C4 C5 C10 -94.6(10)
N2 C4 C5 C6 89.5(11)
C10 C5 C6 C7 -0.3(15)
C4 C5 C6 C7 175.7(9)
C10 C5 C6 C16 177.8(10)
C4 C5 C6 C16 -6.3(14)
C5 C6 C7 C8 1.9(15)
C16 C6 C7 C8 -176.1(10)
C5 C6 C7 C11 -177.7(9)
C16 C6 C7 C11 4.3(14)
C6 C7 C8 C9 -2.2(15)
C11 C7 C8 C9 177.4(9)
C6 C7 C8 C17 178.7(10)
C11 C7 C8 C17 -1.8(15)
C7 C8 C9 C10 1.0(16)
C17 C8 C9 C10 -179.9(10)
C6 C5 C10 C9 -0.9(15)
C4 C5 C10 C9 -176.9(9)
C6 C5 C10 C18 178.3(10)
C4 C5 C10 C18 2.3(15)
C8 C9 C10 C5 0.6(16)
C8 C9 C10 C18 -178.7(10)
C8 C7 C11 N3 84.4(12)
C6 C7 C11 N3 -96.1(11)
C12 N3 C11 C7 -164.6(9)
C14 N3 C11 C7 16.4(15)
C14 N3 C12 N4 -0.1(11)
C11 N3 C12 N4 -179.2(9)
C14 N3 C12 S2 -176.8(8)
C11 N3 C12 S2 4.1(14)
C13 N4 C12 N3 0.6(12)
C19 N4 C12 N3 -175.7(11)
C13 N4 C12 S2 177.2(8)
C19 N4 C12 S2 1.0(16)
Ir2 S2 C12 N3 -98.9(8)
Ir2 S2 C12 N4 85.1(9)
C12 N4 C13 C14 -0.8(15)
C19 N4 C13 C14 175.1(13)
N4 C13 C14 N3 0.7(15)
C12 N3 C14 C13 -0.4(14)
C11 N3 C14 C13 178.7(11)
C22 N6 C20 N5 0.8(11)
C23 N6 C20 N5 -176.9(9)
C22 N6 C20 S3 172.8(8)
C23 N6 C20 S3 -4.9(15)
C21 N5 C20 N6 1.2(12)
C34 N5 C20 N6 174.0(10)
C21 N5 C20 S3 -171.2(8)
C34 N5 C20 S3 1.5(15)
Ir1 S3 C20 N6 71.8(9)
Ir1 S3 C20 N5 -117.6(8)
C20 N5 C21 C22 -2.8(13)
C34 N5 C21 C22 -175.8(10)
N5 C21 C22 N6 3.1(13)
C20 N6 C22 C21 -2.6(13)
C23 N6 C22 C21 175.1(10)
C20 N6 C23 C24 147.1(9)
C22 N6 C23 C24 -30.3(15)
N6 C23 C24 C29 101.9(11)
N6 C23 C24 C25 -78.8(12)
C29 C24 C25 C26 2.1(15)
C23 C24 C25 C26 -177.2(10)
C29 C24 C25 C35 -176.1(9)
C23 C24 C25 C35 4.6(14)
C24 C25 C26 C30 173.7(11)
C35 C25 C26 C30 -8.1(18)
C24 C25 C26 C27 6.6(16)
C35 C25 C26 C27 -175.2(10)
C25 C26 C27 C28 -11.5(16)
C30 C26 C27 C28 -178.8(10)
C25 C26 C27 C36 177.0(11)
C30 C26 C27 C36 9.7(18)
C26 C27 C28 C29 8.4(16)
C36 C27 C28 C29 179.9(10)
C27 C28 C29 C24 0.4(15)
C27 C28 C29 C37 177.0(10)
C25 C24 C29 C28 -5.9(13)
C23 C24 C29 C28 173.4(8)
C25 C24 C29 C37 177.6(9)
C23 C24 C29 C37 -3.1(14)
C33 N7 C30 C26 46.8(15)
C31 N7 C30 C26 -135.3(11)
C25 C26 C30 N7 84.6(15)
C27 C26 C30 N7 -108.6(13)
C33 N7 C31 N8 -4.2(13)
C30 N7 C31 N8 178.0(9)
C33 N7 C31 S4 -175.0(10)
C30 N7 C31 S4 7.2(16)
C32 N8 C31 N7 0.6(12)
C38 N8 C31 N7 -177.2(11)
C32 N8 C31 S4 173.2(8)
C38 N8 C31 S4 -4.5(15)
Ir2 S4 C31 N7 -69.6(12)
Ir2 S4 C31 N8 121.0(7)
C31 N8 C32 C33 2.4(14)
C38 N8 C32 C33 -179.7(11)
C31 N7 C33 C32 5.9(15)
C30 N7 C33 C32 -176.3(10)
N8 C32 C33 N7 -4.6(14)
C41 N10 C39 N9 4.9(11)
C42 N10 C39 N9 -169.3(9)
C41 N10 C39 S5 -169.4(8)
C42 N10 C39 S5 16.3(14)
C40 N9 C39 N10 -2.5(12)
C53 N9 C39 N10 179.8(10)
C40 N9 C39 S5 171.5(9)
C53 N9 C39 S5 -6.3(15)
Ir1 S5 C39 N10 -123.4(8)
Ir1 S5 C39 N9 63.8(10)
C39 N9 C40 C41 -0.9(14)
C53 N9 C40 C41 176.6(11)
N9 C40 C41 N10 4.0(15)
C39 N10 C41 C40 -5.7(14)
C42 N10 C41 C40 168.7(10)
C39 N10 C42 C43 -135.9(10)
C41 N10 C42 C43 50.7(14)
N10 C42 C43 C48 -95.6(11)
N10 C42 C43 C44 82.9(11)
C48 C43 C44 C45 -10.7(13)
C42 C43 C44 C45 170.7(8)
C48 C43 C44 C54 174.0(9)
C42 C43 C44 C54 -4.6(13)
C43 C44 C45 C46 8.0(14)
C54 C44 C45 C46 -176.5(9)
C43 C44 C45 C49 -169.8(8)
C54 C44 C45 C49 5.8(12)
C44 C45 C46 C47 -2.7(16)
C49 C45 C46 C47 175.0(9)
C44 C45 C46 C55 176.5(11)
C49 C45 C46 C55 -5.8(17)
C45 C46 C47 C48 0.2(18)
C55 C46 C47 C48 -179.0(12)
C46 C47 C48 C43 -3.2(17)
C46 C47 C48 C56 -179.4(12)
C44 C43 C48 C47 8.5(15)
C42 C43 C48 C47 -173.0(9)
C44 C43 C48 C56 -175.6(10)
C42 C43 C48 C56 3.0(15)
C50 N11 C49 C45 136.1(9)
C52 N11 C49 C45 -46.9(12)
C46 C45 C49 N11 96.0(11)
C44 C45 C49 N11 -86.2(10)
C51 N12 C50 N11 0.4(11)
C57 N12 C50 N11 177.3(10)
C51 N12 C50 S6 -174.4(8)
C57 N12 C50 S6 2.5(15)
C52 N11 C50 N12 -1.8(11)
C49 N11 C50 N12 175.6(8)
C52 N11 C50 S6 173.1(7)
C49 N11 C50 S6 -9.5(13)
Ir2 S6 C50 N12 -67.1(9)
Ir2 S6 C50 N11 119.1(7)
C50 N12 C51 C52 1.1(12)
C57 N12 C51 C52 -175.9(10)
N12 C51 C52 N11 -2.1(12)
C50 N11 C52 C51 2.5(12)
C49 N11 C52 C51 -174.9(9)
C62 C58 C59 C64 175.4(10)
C63 C58 C59 C64 -3.3(18)
Ir1 C58 C59 C64 -125.4(11)
C62 C58 C59 C60 1.6(11)
C63 C58 C59 C60 -177.0(10)
Ir1 C58 C59 C60 60.9(6)
C62 C58 C59 Ir1 -59.3(8)
C63 C58 C59 Ir1 122.1(11)
C64 C59 C60 C61 -171.6(10)
C58 C59 C60 C61 2.1(10)
Ir1 C59 C60 C61 63.2(6)
C64 C59 C60 C65 -7.6(16)
C58 C59 C60 C65 166.2(9)
Ir1 C59 C60 C65 -132.8(10)
C64 C59 C60 Ir1 125.2(11)
C58 C59 C60 Ir1 -61.1(7)
C59 C60 C61 C66 171.0(10)
C65 C60 C61 C66 7.5(16)
Ir1 C60 C61 C66 -126.3(10)
C59 C60 C61 C62 -5.2(11)
C65 C60 C61 C62 -168.7(10)
Ir1 C60 C61 C62 57.4(8)
C59 C60 C61 Ir1 -62.7(6)
C65 C60 C61 Ir1 133.8(10)
C63 C58 C62 C61 174.1(10)
C59 C58 C62 C61 -4.6(12)
Ir1 C58 C62 C61 -64.3(7)
C63 C58 C62 C67 6.6(18)
C59 C58 C62 C67 -172.2(10)
Ir1 C58 C62 C67 128.1(11)
C63 C58 C62 Ir1 -121.6(11)
C59 C58 C62 Ir1 59.7(7)
C66 C61 C62 C58 -169.6(11)
C60 C61 C62 C58 6.2(12)
Ir1 C61 C62 C58 64.5(7)
C66 C61 C62 C67 -1.6(19)
C60 C61 C62 C67 174.2(10)
Ir1 C61 C62 C67 -127.5(12)
C66 C61 C62 Ir1 125.9(12)
C60 C61 C62 Ir1 -58.3(7)
C72 C68 C69 C70 1.1(10)
C73 C68 C69 C70 -174.8(9)
Ir2 C68 C69 C70 64.3(6)
C72 C68 C69 C74 172.6(9)
C73 C68 C69 C74 -3.4(15)
Ir2 C68 C69 C74 -124.3(10)
C72 C68 C69 Ir2 -63.2(6)
C73 C68 C69 Ir2 120.9(9)
C68 C69 C70 C71 -2.7(10)
C74 C69 C70 C71 -174.5(9)
Ir2 C69 C70 C71 59.7(6)
C68 C69 C70 C75 175.4(9)
C74 C69 C70 C75 3.6(15)
Ir2 C69 C70 C75 -122.3(9)
C68 C69 C70 Ir2 -62.3(6)
C74 C69 C70 Ir2 125.9(9)
C69 C70 C71 C72 3.4(11)
C75 C70 C71 C72 -174.5(9)
Ir2 C70 C71 C72 62.8(6)
C69 C70 C71 C76 170.3(9)
C75 C70 C71 C76 -7.7(16)
Ir2 C70 C71 C76 -130.3(10)
C69 C70 C71 Ir2 -59.4(6)
C75 C70 C71 Ir2 122.6(10)
C73 C68 C72 C71 176.7(9)
C69 C68 C72 C71 0.8(10)
Ir2 C68 C72 C71 -60.3(6)
C73 C68 C72 C77 3.1(15)
C69 C68 C72 C77 -172.7(9)
Ir2 C68 C72 C77 126.2(9)
C73 C68 C72 Ir2 -123.1(10)
C69 C68 C72 Ir2 61.1(6)
C70 C71 C72 C68 -2.7(10)
C76 C71 C72 C68 -170.6(8)
Ir2 C71 C72 C68 60.6(6)
C70 C71 C72 C77 170.4(9)
C76 C71 C72 C77 2.5(15)
Ir2 C71 C72 C77 -126.3(10)
C70 C71 C72 Ir2 -63.3(7)
C76 C71 C72 Ir2 128.8(9)
O2 S7 C78 F2 58.1(12)
O3 S7 C78 F2 176.0(10)
O1 S7 C78 F2 -62.3(12)
O2 S7 C78 F3 -179.5(11)
O3 S7 C78 F3 -61.6(12)
O1 S7 C78 F3 60.1(12)
O2 S7 C78 F1 -64.0(11)
O3 S7 C78 F1 53.8(11)
O1 S7 C78 F1 175.6(10)
O6 S8 C79 F4 -176.7(16)
O5 S8 C79 F4 62.0(16)
O4 S8 C79 F4 -53.5(16)
O6 S8 C79 F6 58.7(18)
O5 S8 C79 F6 -62.5(16)
O4 S8 C79 F6 -178.0(13)
O6 S8 C79 F5 -65.0(16)
O5 S8 C79 F5 173.7(12)
O4 S8 C79 F5 58.3(13)
O7 S9 C80 F8 -66(3)
O9 S9 C80 F8 169(2)
O8 S9 C80 F8 53(3)
O7 S9 C80 F7 169(2)
O9 S9 C80 F7 44(3)
O8 S9 C80 F7 -72(3)
O7 S9 C80 F9 67(2)
O9 S9 C80 F9 -58(2)
O8 S9 C80 F9 -174(2)
O10 S10 C81 F12 -57(3)
O12 S10 C81 F12 178(2)
O11 S10 C81 F12 62(3)
O10 S10 C81 F11 -180(2)
O12 S10 C81 F11 55(3)
O11 S10 C81 F11 -60(3)
O10 S10 C81 F10 55(3)
O12 S10 C81 F10 -70(3)
O11 S10 C81 F10 174(2)
C82 C83 O13 C84 -174.9(19)
C85 C84 O13 C83 -154.8(18)

loop_
_platon_squeeze_void_nr
_platon_squeeze_void_average_x
_platon_squeeze_void_average_y
_platon_squeeze_void_average_z
_platon_squeeze_void_volume
_platon_squeeze_void_count_electrons
1 0.000 0.000 0.000 125.3 -5.4
2 0.000 0.500 1.000 48.9 -5.5
3 -0.018 0.500 0.500 538.1 60.3
4 0.143 0.738 0.367 7.0 -0.7
5 0.256 0.202 0.788 8.0 0.0
6 0.744 0.798 0.213 8.0 0.1
7 0.857 0.262 0.633 7.0 -1.0
